data_1562383
loop_
_publ_author_name
'P N, Ravi Shankar'
'Panda, Debendra Prasad'
'Sundaresan, Athinarayanan'

_publ_section_title
;
 Switchable and Nonswitchable Polarization in Doubly Ordered Perovskites
 NaLnCoWO6 (Ln = Er, Tm, Yb, and Lu)
;
_journal_issue 19
_journal_name_full 'The Journal of Physical Chemistry C'
_journal_page_first 10803
_journal_page_last 10809
_journal_paper_doi 10.1021/acs.jpcc.1c02316
_journal_volume 125
_journal_year 2021
_chemical_formula_sum 'Co Na O6 Tm W'
_chemical_formula_weight 530.69358
_space_group_IT_number 4
_space_group_name_Hall 'P 2yb'
_space_group_name_H-M_alt 'P 1 21 1'
_symmetry_cell_setting monoclinic
_symmetry_space_group_name_Hall 'P 2yb'
_symmetry_space_group_name_H-M 'P 1 21 1'
_cell_angle_alpha 90.0000
_cell_angle_beta 90.2722(4)
_cell_angle_gamma 90.0000
_cell_formula_units_Z 2
_cell_length_a 5.32174(3)
_cell_length_b 5.51366(3)
_cell_length_c 7.77534(3)
_cell_measurement_temperature 300
_cell_volume 228.144(2)
_computing_structure_refinement FULLPROF
_diffrn_ambient_temperature 300
_diffrn_measurement_device_type Panalytical
_diffrn_radiation_monochromator 1.540596
_diffrn_radiation_type "'Cu K\a'"
_diffrn_radiation_wavelength 1.540596
_pd_instr_location ' ?'
_pd_meas_2theta_range_inc 0.013130
_pd_meas_2theta_range_max 119.99345
_pd_meas_2theta_range_min 10.00107
_pd_meas_number_of_points 8378
_pd_proc_2theta_range_inc 0.013130
_pd_proc_2theta_range_max 119.8749
_pd_proc_2theta_range_min 9.8825
_pd_proc_ls_pref_orient_corr ' ?'
_pd_proc_ls_prof_R_factor 3.8605
_pd_proc_ls_prof_wR_expected 2.2937
_pd_proc_ls_prof_wR_factor 5.0589
_pd_proc_wavelength 1.540596
_pd_spec_mounting ' ?'
_refine_ls_goodness_of_fit_all 4.8644
_refine_ls_number_parameters 53
_refine_ls_number_reflns 387
_refine_ls_number_restraints 0
_refine_ls_R_I_factor 9.2904
_cod_data_source_file natmcowo6.cif
_cod_data_source_block NaTmCoWO6
_cod_depositor_comments
;
The following automatic conversions were performed:

data item '_symmetry_cell_setting' value 'Monoclinic' was changed to
'monoclinic' in accordance with the
/home/data/users/saulius/crontab/automatic-downloads/rss-feeds/ACS/lib/dictionaries/cif_core.dic
dictionary named 'cif_core.dic' version 2.4.2 last updated on
2011-04-26.

Automatic conversion script
Id: cif_fix_values 7556 2019-12-06 15:28:31Z antanas 

 Adding full bibliography for 1562381--1562385.cif.
;
_cod_original_cell_volume 228.1431(18)
_cod_original_formula_sum 'Na Tm Co W O6'
_cod_database_code 1562383
_pd_proc_ls_prof_cr_factor 21.6250
_pd_proc_ls_prof_cwr_factor 15.6404
_pd_proc_ls_prof_cwr_expected 7.0914
_pd_proc_ls_prof_chi2 4.8644
_pd_proc_ls_prof_echi2 4.9541

loop_
_symmetry_equiv_pos_as_xyz
x,y,z
-x,y+1/2,-z

loop_
_atom_site_label
_atom_site_fract_x
_atom_site_fract_y
_atom_site_fract_z
_atom_site_U_iso_or_equiv
_atom_site_occupancy
_atom_site_adp_type
_atom_site_type_symbol
Na1 0.226(3) 0.181(2) 0.0112(15) 0.02885 0.9291(19) Uiso Na
Tm2 0.226(3) 0.181(2) 0.0112(15) 0.02885 0.0709(19) Uiso Tm
Tm1 0.2633(6) 0.3138(11) 0.5016(3) 0.00600 0.9291(19) Uiso Tm
Na2 0.2633(6) 0.3138(11) 0.5016(3) 0.00600 0.0709(19) Uiso Na
Co 0.7551(16) 0.255(5) 0.2403(7) 0.00659 1.0000(19) Uiso Co
W 0.7643(4) 0.25000 0.7640(2) 0.00675 1.0000(19) Uiso W
O1 0.538(4) 0.561(4) 0.729(3) 0.01267 1.0000(19) Uiso O
O2 0.560(4) 0.560(4) 0.266(3) 0.01267 1.0000(19) Uiso O
O3 -0.095(5) -0.061(4) 0.199(2) 0.01267 1.0000(19) Uiso O
O4 -0.096(5) -0.075(4) 0.801(2) 0.01267 1.0000(19) Uiso O
O5 0.853(4) 0.193(4) 0.498(2) 0.01267 1.0000(19) Uiso O
O6 0.685(3) 0.271(5) -0.009(2) 0.01267 1.0000(19) Uiso O

loop_
_atom_type_symbol
_atom_type_scat_Cromer_Mann_a1
_atom_type_scat_Cromer_Mann_b1
_atom_type_scat_Cromer_Mann_a2
_atom_type_scat_Cromer_Mann_b2
_atom_type_scat_Cromer_Mann_a3
_atom_type_scat_Cromer_Mann_b3
_atom_type_scat_Cromer_Mann_a4
_atom_type_scat_Cromer_Mann_b4
_atom_type_scat_Cromer_Mann_c
_atom_type_scat_dispersion_real
_atom_type_scat_dispersion_imag
_atom_type_scat_source
na 4.76260 3.28500 3.17360 8.84220 1.26740 0.31360 1.11280 129.42400 0.67600 0.12900 0.12400 International_Tables_for_Crystallography_Vol.C(1991)_Tables_6.1.1.4_and_6.1.1.5
tm 28.18190 2.02859 15.88510 0.23885 15.15420 10.99750 2.98706 102.96100 6.75621 -8.48800 4.18100 International_Tables_for_Crystallography_Vol.C(1991)_Tables_6.1.1.4_and_6.1.1.5
co 12.28410 4.27910 7.34090 0.27840 4.00340 13.53590 2.34880 71.16920 1.01180 -2.46400 3.60800 International_Tables_for_Crystallography_Vol.C(1991)_Tables_6.1.1.4_and_6.1.1.5
w 29.08180 1.72029 15.43000 9.22590 14.43270 0.32170 5.11982 57.05600 9.88750 -6.04800 5.57700 International_Tables_for_Crystallography_Vol.C(1991)_Tables_6.1.1.4_and_6.1.1.5
o 3.04850 13.27710 2.28680 5.70110 1.54630 0.32390 0.86700 32.90890 0.25080 0.04700 0.03200 International_Tables_for_Crystallography_Vol.C(1991)_Tables_6.1.1.4_and_6.1.1.5

loop_
_geom_angle_atom_site_label_1
_geom_angle_atom_site_label_2
_geom_angle_atom_site_label_3
_geom_angle
_geom_angle_site_symmetry_1
_geom_angle_site_symmetry_3
_geom_angle_publ_flag
W Na1 O2 106.6(10) 2_646 2_645 ?
W Na1 O3 159.1(11) 2_646 2_555 ?
W Na1 O4 87.0(8) 2_646 1_554 ?
W Na1 O4 96.2(10) 2_646 2_556 ?
W Na1 O6 100.5(8) 2_646 1_455 ?
W Na1 O6 100.5(9) 2_646 1_555 ?
O1 Na1 O2 113.4(15) 2_646 2_645 ?
O1 Na1 O3 74.8(12) 2_646 1_555 ?
O1 Na1 O3 155.6(16) 2_646 2_555 ?
O1 Na1 O4 131.5(15) 2_646 1_554 ?
O1 Na1 O4 76.8(13) 2_646 2_556 ?
O1 Na1 O6 126.0(13) 2_646 1_455 ?
O1 Na1 O6 67.1(11) 2_646 1_555 ?
O1 Na1 O6 68.9(13) 2_646 2_645 ?
O2 Na1 O3 129.6(15) 2_645 1_555 ?
O2 Na1 O3 72.0(12) 2_645 2_555 ?
O2 Na1 O4 68.9(12) 2_645 1_554 ?
O2 Na1 O4 155.5(17) 2_645 2_556 ?
O2 Na1 O6 116.5(12) 2_645 1_455 ?
O2 Na1 O6 63.6(11) 2_645 1_555 ?
O2 Na1 O6 69.1(13) 2_645 2_645 ?
O3 Na1 O3 121.4(14) 1_555 2_555 ?
O3 Na1 O4 70.4(10) 1_555 1_554 ?
O3 Na1 O4 73.8(13) 1_555 2_556 ?
O3 Na1 O6 58.1(10) 1_555 1_455 ?
O3 Na1 O6 141.0(15) 1_555 1_555 ?
O3 Na1 O6 68.9(12) 1_555 2_645 ?
O3 Na1 O4 72.9(12) 2_555 1_554 ?
O3 Na1 O4 89.9(12) 2_555 2_556 ?
O3 Na1 O6 63.7(10) 2_555 1_455 ?
O3 Na1 O6 97.3(13) 2_555 1_555 ?
O3 Na1 O6 132.0(18) 2_555 2_645 ?
O4 Na1 O4 122.3(14) 1_554 2_556 ?
O4 Na1 O6 56.3(9) 1_554 1_455 ?
O4 Na1 O6 132.1(14) 1_554 1_555 ?
O4 Na1 O6 67.7(12) 1_554 2_645 ?
O4 Na1 O6 66.6(11) 2_556 1_455 ?
O4 Na1 O6 104.0(14) 2_556 1_555 ?
O4 Na1 O6 134.3(19) 2_556 2_645 ?
O6 Na1 O6 157.7(12) 1_455 1_555 ?
O6 Na1 O6 111.6(14) 1_455 2_645 ?
O6 Na1 O6 89.6(15) 1_555 2_645 ?
W Tm2 O2 106.6(10) 2_646 2_645 ?
W Tm2 O3 159.1(11) 2_646 2_555 ?
W Tm2 O4 87.0(8) 2_646 1_554 ?
W Tm2 O4 96.2(10) 2_646 2_556 ?
W Tm2 O6 100.5(8) 2_646 1_455 ?
W Tm2 O6 100.5(9) 2_646 1_555 ?
O1 Tm2 O2 113.4(15) 2_646 2_645 ?
O1 Tm2 O3 74.8(12) 2_646 1_555 ?
O1 Tm2 O3 155.6(16) 2_646 2_555 ?
O1 Tm2 O4 131.5(15) 2_646 1_554 ?
O1 Tm2 O4 76.8(13) 2_646 2_556 ?
O1 Tm2 O6 126.0(13) 2_646 1_455 ?
O1 Tm2 O6 67.1(11) 2_646 1_555 ?
O1 Tm2 O6 68.9(13) 2_646 2_645 ?
O2 Tm2 O3 129.6(15) 2_645 1_555 ?
O2 Tm2 O3 72.0(12) 2_645 2_555 ?
O2 Tm2 O4 68.9(12) 2_645 1_554 ?
O2 Tm2 O4 155.5(17) 2_645 2_556 ?
O2 Tm2 O6 116.5(12) 2_645 1_455 ?
O2 Tm2 O6 63.6(11) 2_645 1_555 ?
O2 Tm2 O6 69.1(13) 2_645 2_645 ?
O3 Tm2 O3 121.4(14) 1_555 2_555 ?
O3 Tm2 O4 70.4(10) 1_555 1_554 ?
O3 Tm2 O4 73.8(13) 1_555 2_556 ?
O3 Tm2 O6 58.1(10) 1_555 1_455 ?
O3 Tm2 O6 141.0(15) 1_555 1_555 ?
O3 Tm2 O6 68.9(12) 1_555 2_645 ?
O3 Tm2 O4 72.9(12) 2_555 1_554 ?
O3 Tm2 O4 89.9(12) 2_555 2_556 ?
O3 Tm2 O6 63.7(10) 2_555 1_455 ?
O3 Tm2 O6 97.3(13) 2_555 1_555 ?
O3 Tm2 O6 132.0(18) 2_555 2_645 ?
O4 Tm2 O4 122.3(14) 1_554 2_556 ?
O4 Tm2 O6 56.3(9) 1_554 1_455 ?
O4 Tm2 O6 132.1(14) 1_554 1_555 ?
O4 Tm2 O6 67.7(12) 1_554 2_645 ?
O4 Tm2 O6 66.6(11) 2_556 1_455 ?
O4 Tm2 O6 104.0(14) 2_556 1_555 ?
O4 Tm2 O6 134.3(19) 2_556 2_645 ?
O6 Tm2 O6 157.7(12) 1_455 1_555 ?
O6 Tm2 O6 111.6(14) 1_455 2_645 ?
O6 Tm2 O6 89.6(15) 1_555 2_645 ?
O1 Tm1 O1 121.8(14) 1_555 2_646 ?
O1 Tm1 O2 82.9(11) 1_555 1_555 ?
O1 Tm1 O2 66.3(11) 1_555 2_646 ?
O1 Tm1 O3 57.2(9) 1_555 2_556 ?
O1 Tm1 O4 131.9(13) 1_555 2_556 ?
O1 Tm1 O5 132.8(15) 1_555 1_455 ?
O1 Tm1 O5 70.3(11) 1_555 2_656 ?
O1 Tm1 O2 63.7(10) 2_646 1_555 ?
O1 Tm1 O2 92.7(13) 2_646 2_646 ?
O1 Tm1 O3 159.8(15) 2_646 2_556 ?
O1 Tm1 O4 68.0(10) 2_646 2_556 ?
O1 Tm1 O5 103.6(14) 2_646 1_455 ?
O1 Tm1 O5 130.9(16) 2_646 2_656 ?
O2 Tm1 O2 123.0(14) 1_555 2_646 ?
O2 Tm1 O3 131.5(13) 1_555 2_556 ?
O2 Tm1 O4 58.6(9) 1_555 2_556 ?
O2 Tm1 O5 132.9(15) 1_555 1_455 ?
O2 Tm1 O5 72.2(11) 1_555 2_656 ?
O2 Tm1 O3 68.0(11) 2_646 2_556 ?
O2 Tm1 O4 158.3(15) 2_646 2_556 ?
O2 Tm1 O5 101.8(13) 2_646 1_455 ?
O2 Tm1 O5 130.5(16) 2_646 2_656 ?
O3 Tm1 O4 129.4(10) 2_556 2_556 ?
O3 Tm1 O5 75.8(10) 2_556 1_455 ?
O3 Tm1 O5 69.1(10) 2_556 2_656 ?
O4 Tm1 O5 74.5(10) 2_556 1_455 ?
O4 Tm1 O5 71.2(10) 2_556 2_656 ?
O5 Tm1 O5 90.5(14) 1_455 2_656 ?
O1 Na2 O1 121.8(14) 1_555 2_646 ?
O1 Na2 O2 82.9(11) 1_555 1_555 ?
O1 Na2 O2 66.3(11) 1_555 2_646 ?
O1 Na2 O3 57.2(9) 1_555 2_556 ?
O1 Na2 O4 131.9(13) 1_555 2_556 ?
O1 Na2 O5 132.8(15) 1_555 1_455 ?
O1 Na2 O5 70.3(11) 1_555 2_656 ?
O1 Na2 O2 63.7(10) 2_646 1_555 ?
O1 Na2 O2 92.7(13) 2_646 2_646 ?
O1 Na2 O3 159.8(15) 2_646 2_556 ?
O1 Na2 O4 68.0(10) 2_646 2_556 ?
O1 Na2 O5 103.6(14) 2_646 1_455 ?
O1 Na2 O5 130.9(16) 2_646 2_656 ?
O2 Na2 O2 123.0(14) 1_555 2_646 ?
O2 Na2 O3 131.5(13) 1_555 2_556 ?
O2 Na2 O4 58.6(9) 1_555 2_556 ?
O2 Na2 O5 132.9(15) 1_555 1_455 ?
O2 Na2 O5 72.2(11) 1_555 2_656 ?
O2 Na2 O3 68.0(11) 2_646 2_556 ?
O2 Na2 O4 158.3(15) 2_646 2_556 ?
O2 Na2 O5 101.8(13) 2_646 1_455 ?
O2 Na2 O5 130.5(16) 2_646 2_656 ?
O3 Na2 O4 129.4(10) 2_556 2_556 ?
O3 Na2 O5 75.8(10) 2_556 1_455 ?
O3 Na2 O5 69.1(10) 2_556 2_656 ?
O4 Na2 O5 74.5(10) 2_556 1_455 ?
O4 Na2 O5 71.2(10) 2_556 2_656 ?
O5 Na2 O5 90.5(14) 1_455 2_656 ?
O1 Co O2 91.9(18) 2_646 1_555 ?
O1 Co O3 81.6(18) 2_646 1_655 ?
O1 Co O4 173(2) 2_646 2_656 ?
O1 Co O5 89.3(15) 2_646 1_555 ?
O1 Co O6 89.8(15) 2_646 1_555 ?
O2 Co O3 172(2) 1_555 1_655 ?
O2 Co O4 95.2(19) 1_555 2_656 ?
O2 Co O5 99.8(17) 1_555 1_555 ?
O2 Co O6 88.0(16) 1_555 1_555 ?
O3 Co O4 91.1(18) 1_655 2_656 ?
O3 Co O5 84.9(15) 1_655 1_555 ?
O3 Co O6 87.3(17) 1_655 1_555 ?
O4 Co O5 90.5(14) 2_656 1_555 ?
O4 Co O6 89.4(15) 2_656 1_555 ?
O5 Co O6 172.3(14) 1_555 1_555 ?
Na1 W O1 55.3(9) 2_656 1_555 ?
Na1 W O2 119.7(12) 2_656 2_646 ?
Na1 W O3 59.9(10) 2_656 2_656 ?
Na1 W O4 130.1(13) 2_656 1_655 ?
Na1 W O5 133.3(10) 2_656 1_555 ?
Na1 W O6 51.5(9) 2_656 1_556 ?
Tm2 W O1 55.3(9) 2_656 1_555 ?
Tm2 W O2 119.7(12) 2_656 2_646 ?
Tm2 W O3 59.9(10) 2_656 2_656 ?
Tm2 W O4 130.1(13) 2_656 1_655 ?
Tm2 W O5 133.3(10) 2_656 1_555 ?
Tm2 W O6 51.5(9) 2_656 1_556 ?
O1 W O2 85.4(14) 1_555 2_646 ?
O1 W O3 95.4(17) 1_555 2_656 ?
O1 W O4 167.5(20) 1_555 1_655 ?
O1 W O5 97.0(14) 1_555 1_555 ?
O1 W O6 86.5(15) 1_555 1_556 ?
O2 W O3 178(2) 2_646 2_656 ?
O2 W O4 82.3(16) 2_646 1_655 ?
O2 W O5 90.3(14) 2_646 1_555 ?
O2 W O6 86.8(14) 2_646 1_556 ?
O3 W O4 96.8(17) 2_656 1_655 ?
O3 W O5 91.0(13) 2_656 1_555 ?
O3 W O6 92.0(15) 2_656 1_556 ?
O4 W O5 85.6(12) 1_655 1_555 ?
O4 W O6 90.3(16) 1_655 1_556 ?
O5 W O6 175.2(15) 1_555 1_556 ?
Na1 O1 Tm1 163.2(10) 2_656 1_555 ?
Na1 O1 Tm1 102.8(9) 2_656 2_656 ?
Na1 O1 Na2 163.2(10) 2_656 1_555 ?
Na1 O1 Na2 102.8(9) 2_656 2_656 ?
Na1 O1 Co 99.3(12) 2_656 2_656 ?
Na1 O1 W 79.9(9) 2_656 1_555 ?
Na1 O1 O2 110.3(13) 2_656 2_646 ?
Na1 O1 O2 79.6(11) 2_656 2_656 ?
Na1 O1 O3 111.3(15) 2_656 2_556 ?
Na1 O1 O4 46.0(10) 2_656 1_665 ?
Na1 O1 O5 144.7(13) 2_656 2_656 ?
Na1 O1 O6 52.9(11) 2_656 1_556 ?
Na1 O1 O6 57.1(10) 2_656 2_656 ?
Tm2 O1 Tm1 163.2(10) 2_656 1_555 ?
Tm2 O1 Tm1 102.8(9) 2_656 2_656 ?
Tm2 O1 Na2 163.2(10) 2_656 1_555 ?
Tm2 O1 Na2 102.8(9) 2_656 2_656 ?
Tm2 O1 Co 99.3(12) 2_656 2_656 ?
Tm2 O1 W 79.9(9) 2_656 1_555 ?
Tm2 O1 O2 110.3(13) 2_656 2_646 ?
Tm2 O1 O2 79.6(11) 2_656 2_656 ?
Tm2 O1 O3 111.3(15) 2_656 2_556 ?
Tm2 O1 O4 46.0(10) 2_656 1_665 ?
Tm2 O1 O5 144.7(13) 2_656 2_656 ?
Tm2 O1 O6 52.9(11) 2_656 1_556 ?
Tm2 O1 O6 57.1(10) 2_656 2_656 ?
Tm1 O1 Tm1 92.4(8) 1_555 2_656 ?
Tm1 O1 Na2 92.4(8) 1_555 2_656 ?
Tm1 O1 Co 85.6(12) 1_555 2_656 ?
Tm1 O1 W 88.9(8) 1_555 1_555 ?
Tm1 O1 O2 53.5(9) 1_555 2_646 ?
Tm1 O1 O2 114.2(11) 1_555 2_656 ?
Tm1 O1 O3 60.0(10) 1_555 2_556 ?
Tm1 O1 O4 149.6(12) 1_555 1_665 ?
Tm1 O1 O5 46.8(9) 1_555 2_656 ?
Tm1 O1 O6 110.7(10) 1_555 1_556 ?
Tm1 O1 O6 120.3(11) 1_555 2_656 ?
Tm1 O1 Na2 92.4(8) 2_656 1_555 ?
Tm1 O1 Co 97.2(10) 2_656 2_656 ?
Tm1 O1 W 107.5(8) 2_656 1_555 ?
Tm1 O1 O2 129.4(12) 2_656 2_646 ?
Tm1 O1 O2 62.8(10) 2_656 2_656 ?
Tm1 O1 O3 134.9(14) 2_656 2_556 ?
Tm1 O1 O4 57.3(9) 2_656 1_665 ?
Tm1 O1 O5 73.8(10) 2_656 2_656 ?
Tm1 O1 O6 138.2(12) 2_656 1_556 ?
Tm1 O1 O6 121.2(10) 2_656 2_656 ?
Na2 O1 Na2 92.4(8) 1_555 2_656 ?
Na2 O1 Co 85.6(12) 1_555 2_656 ?
Na2 O1 W 88.9(8) 1_555 1_555 ?
Na2 O1 O2 53.5(9) 1_555 2_646 ?
Na2 O1 O2 114.2(11) 1_555 2_656 ?
Na2 O1 O3 60.0(10) 1_555 2_556 ?
Na2 O1 O4 149.6(12) 1_555 1_665 ?
Na2 O1 O5 46.8(9) 1_555 2_656 ?
Na2 O1 O6 110.7(10) 1_555 1_556 ?
Na2 O1 O6 120.3(11) 1_555 2_656 ?
Na2 O1 Co 97.2(10) 2_656 2_656 ?
Na2 O1 W 107.5(8) 2_656 1_555 ?
Na2 O1 O2 129.4(12) 2_656 2_646 ?
Na2 O1 O2 62.8(10) 2_656 2_656 ?
Na2 O1 O3 134.9(14) 2_656 2_556 ?
Na2 O1 O4 57.3(9) 2_656 1_665 ?
Na2 O1 O5 73.8(10) 2_656 2_656 ?
Na2 O1 O6 138.2(12) 2_656 1_556 ?
Na2 O1 O6 121.2(10) 2_656 2_656 ?
Co O1 W 154.9(15) 2_656 1_555 ?
Co O1 O2 113.4(18) 2_656 2_646 ?
Co O1 O2 45.2(12) 2_656 2_656 ?
Co O1 O3 49.8(14) 2_656 2_556 ?
Co O1 O4 98.0(15) 2_656 1_665 ?
Co O1 O5 48.1(11) 2_656 2_656 ?
Co O1 O6 118.1(17) 2_656 1_556 ?
Co O1 O6 46.1(11) 2_656 2_656 ?
W O1 O2 46.1(10) 1_555 2_646 ?
W O1 O2 154.4(13) 1_555 2_656 ?
W O1 O3 106.8(14) 1_555 2_556 ?
W O1 O4 99.1(12) 1_555 1_665 ?
W O1 O5 135.2(12) 1_555 2_656 ?
W O1 O6 119.3(13) 1_555 2_656 ?
O2 O1 O2 158.5(15) 2_646 2_656 ?
O2 O1 O3 63.9(12) 2_646 2_556 ?
O2 O1 O4 144.7(15) 2_646 1_665 ?
O2 O1 O5 97.2(13) 2_646 2_656 ?
O2 O1 O6 57.4(11) 2_646 1_556 ?
O2 O1 O6 108.8(14) 2_646 2_656 ?
O2 O1 O3 94.9(14) 2_656 2_556 ?
O2 O1 O4 55.4(11) 2_656 1_665 ?
O2 O1 O5 67.5(11) 2_656 2_656 ?
O2 O1 O6 128.6(16) 2_656 1_556 ?
O2 O1 O6 59.5(11) 2_656 2_656 ?
O3 O1 O4 141.7(18) 2_556 1_665 ?
O3 O1 O5 61.2(11) 2_556 2_656 ?
O3 O1 O6 86.7(14) 2_556 1_556 ?
O3 O1 O6 61.8(12) 2_556 2_656 ?
O4 O1 O5 116.3(14) 1_665 2_656 ?
O4 O1 O6 94.2(14) 1_665 1_556 ?
O4 O1 O6 81.1(12) 1_665 2_656 ?
O5 O1 O6 146.6(14) 2_656 1_556 ?
O5 O1 O6 93.9(11) 2_656 2_656 ?
O6 O1 O6 77.1(13) 1_556 2_656 ?
Na1 O2 Tm1 161.7(9) 2_655 1_555 ?
Na1 O2 Tm1 107.6(9) 2_655 2_656 ?
Na1 O2 Na2 161.7(9) 2_655 1_555 ?
Na1 O2 Na2 107.6(9) 2_655 2_656 ?
Na1 O2 Co 84.3(14) 2_655 1_555 ?
Na1 O2 W 98.7(10) 2_655 2_656 ?
Na1 O2 O1 110.8(13) 2_655 2_646 ?
Na1 O2 O1 80.6(11) 2_655 2_656 ?
Na1 O2 O3 49.8(10) 2_655 1_665 ?
Na1 O2 O4 109.4(14) 2_655 2_556 ?
Na1 O2 O4 59.0(10) 2_655 2_656 ?
Na1 O2 O5 143.1(12) 2_655 2_656 ?
Na1 O2 O6 51.7(10) 2_655 1_555 ?
Na1 O2 O6 57.6(10) 2_655 2_655 ?
Tm2 O2 Tm1 161.7(9) 2_655 1_555 ?
Tm2 O2 Tm1 107.6(9) 2_655 2_656 ?
Tm2 O2 Na2 161.7(9) 2_655 1_555 ?
Tm2 O2 Na2 107.6(9) 2_655 2_656 ?
Tm2 O2 Co 84.3(14) 2_655 1_555 ?
Tm2 O2 W 98.7(10) 2_655 2_656 ?
Tm2 O2 O1 110.8(13) 2_655 2_646 ?
Tm2 O2 O1 80.6(11) 2_655 2_656 ?
Tm2 O2 O3 49.8(10) 2_655 1_665 ?
Tm2 O2 O4 109.4(14) 2_655 2_556 ?
Tm2 O2 O4 59.0(10) 2_655 2_656 ?
Tm2 O2 O5 143.1(12) 2_655 2_656 ?
Tm2 O2 O6 51.7(10) 2_655 1_555 ?
Tm2 O2 O6 57.6(10) 2_655 2_655 ?
Tm1 O2 Tm1 90.6(7) 1_555 2_656 ?
Tm1 O2 Na2 90.6(7) 1_555 2_656 ?
Tm1 O2 Co 87.2(11) 1_555 1_555 ?
Tm1 O2 W 80.9(8) 1_555 2_656 ?
Tm1 O2 O1 53.4(9) 1_555 2_646 ?
Tm1 O2 O1 111.4(11) 1_555 2_656 ?
Tm1 O2 O3 148.5(12) 1_555 1_665 ?
Tm1 O2 O4 57.0(9) 1_555 2_556 ?
Tm1 O2 O4 122.5(12) 1_555 2_656 ?
Tm1 O2 O6 111.7(10) 1_555 1_555 ?
Tm1 O2 O6 115.6(11) 1_555 2_655 ?
Tm1 O2 Na2 90.6(7) 2_656 1_555 ?
Tm1 O2 Co 110.9(15) 2_656 1_555 ?
Tm1 O2 W 96.4(8) 2_656 2_656 ?
Tm1 O2 O1 128.1(12) 2_656 2_646 ?
Tm1 O2 O1 60.2(10) 2_656 2_656 ?
Tm1 O2 O3 58.1(9) 2_656 1_665 ?
Tm1 O2 O4 131.3(13) 2_656 2_556 ?
Tm1 O2 O4 84.7(10) 2_656 2_656 ?
Tm1 O2 O5 71.8(10) 2_656 2_656 ?
Tm1 O2 O6 143.6(12) 2_656 1_555 ?
Tm1 O2 O6 119.2(10) 2_656 2_655 ?
Na2 O2 Na2 90.6(7) 1_555 2_656 ?
Na2 O2 Co 87.2(11) 1_555 1_555 ?
Na2 O2 W 80.9(8) 1_555 2_656 ?
Na2 O2 O1 53.4(9) 1_555 2_646 ?
Na2 O2 O1 111.4(11) 1_555 2_656 ?
Na2 O2 O3 148.5(12) 1_555 1_665 ?
Na2 O2 O4 57.0(9) 1_555 2_556 ?
Na2 O2 O4 122.5(12) 1_555 2_656 ?
Na2 O2 O6 111.7(10) 1_555 1_555 ?
Na2 O2 O6 115.6(11) 1_555 2_655 ?
Na2 O2 Co 110.9(15) 2_656 1_555 ?
Na2 O2 W 96.4(8) 2_656 2_656 ?
Na2 O2 O1 128.1(12) 2_656 2_646 ?
Na2 O2 O1 60.2(10) 2_656 2_656 ?
Na2 O2 O3 58.1(9) 2_656 1_665 ?
Na2 O2 O4 131.3(13) 2_656 2_556 ?
Na2 O2 O4 84.7(10) 2_656 2_656 ?
Na2 O2 O5 71.8(10) 2_656 2_656 ?
Na2 O2 O6 143.6(12) 2_656 1_555 ?
Na2 O2 O6 119.2(10) 2_656 2_655 ?
Co O2 W 150.3(16) 1_555 2_656 ?
Co O2 O1 158.4(20) 1_555 2_656 ?
Co O2 O3 105.5(18) 1_555 1_665 ?
Co O2 O4 103.4(16) 1_555 2_556 ?
Co O2 O5 131.4(16) 1_555 2_656 ?
Co O2 O6 45.8(12) 1_555 1_555 ?
Co O2 O6 123.5(17) 1_555 2_655 ?
W O2 O1 110.5(12) 2_656 2_646 ?
W O2 O1 48.5(10) 2_656 2_656 ?
W O2 O3 98.6(13) 2_656 1_665 ?
W O2 O4 47.7(11) 2_656 2_556 ?
W O2 O4 156.5(15) 2_656 2_656 ?
W O2 O5 46.4(9) 2_656 2_656 ?
W O2 O6 114.7(13) 2_656 1_555 ?
O1 O2 O1 158.5(15) 2_646 2_656 ?
O1 O2 O3 148.0(15) 2_646 1_665 ?
O1 O2 O4 63.2(12) 2_646 2_556 ?
O1 O2 O4 86.3(13) 2_646 2_656 ?
O1 O2 O5 95.5(12) 2_646 2_656 ?
O1 O2 O6 59.2(11) 2_646 1_555 ?
O1 O2 O6 110.5(15) 2_646 2_655 ?
O1 O2 O3 53.0(11) 2_656 1_665 ?
O1 O2 O4 96.1(14) 2_656 2_556 ?
O1 O2 O4 115.0(14) 2_656 2_656 ?
O1 O2 O5 67.0(11) 2_656 2_656 ?
O1 O2 O6 128.7(15) 2_656 1_555 ?
O1 O2 O6 59.2(11) 2_656 2_655 ?
O3 O2 O4 141.4(17) 1_665 2_556 ?
O3 O2 O4 62.1(11) 1_665 2_656 ?
O3 O2 O5 114.5(14) 1_665 2_656 ?
O3 O2 O6 97.2(14) 1_665 1_555 ?
O3 O2 O6 81.6(12) 1_665 2_655 ?
O4 O2 O4 142.1(18) 2_556 2_656 ?
O4 O2 O5 59.6(11) 2_556 2_656 ?
O4 O2 O6 85.0(13) 2_556 1_555 ?
O4 O2 O6 61.1(12) 2_556 2_655 ?
O4 O2 O5 151.5(15) 2_656 2_656 ?
O4 O2 O6 59.1(11) 2_656 1_555 ?
O4 O2 O6 116.3(14) 2_656 2_655 ?
O5 O2 O6 143.9(13) 2_656 1_555 ?
O5 O2 O6 89.7(11) 2_656 2_655 ?
O6 O2 O6 77.8(13) 1_555 2_655 ?
Na1 O3 Na1 96.7(11) 1_555 2_545 ?
Na1 O3 Tm2 96.7(11) 1_555 2_545 ?
Na1 O3 Tm1 150.0(9) 1_555 2_546 ?
Na1 O3 Na2 150.0(9) 1_555 2_546 ?
Na1 O3 Co 84.5(13) 1_555 1_455 ?
Na1 O3 W 77.1(10) 1_555 2_646 ?
Na1 O3 O1 127.0(14) 1_555 2_546 ?
Na1 O3 O2 154.7(14) 1_555 1_445 ?
Na1 O3 O5 106.4(11) 1_555 1_455 ?
Na1 O3 O6 66.6(10) 1_555 1_455 ?
Na1 O3 O6 50.3(10) 1_555 2_645 ?
Na1 O3 Tm2 96.7(11) 2_545 1_555 ?
Na1 O3 Tm1 111.9(8) 2_545 2_546 ?
Na1 O3 Na2 111.9(8) 2_545 2_546 ?
Na1 O3 Co 123.7(17) 2_545 1_455 ?
Na1 O3 W 92.4(11) 2_545 2_646 ?
Na1 O3 O1 92.5(13) 2_545 2_546 ?
Na1 O3 O2 58.2(11) 2_545 1_445 ?
Na1 O3 O4 133.8(14) 2_545 2_556 ?
Na1 O3 O5 154.3(12) 2_545 1_455 ?
Na1 O3 O6 82.1(13) 2_545 1_455 ?
Na1 O3 O6 69.6(10) 2_545 2_645 ?
Tm2 O3 Tm2 96.7(11) 1_555 2_545 ?
Tm2 O3 Tm1 150.0(9) 1_555 2_546 ?
Tm2 O3 Na2 150.0(9) 1_555 2_546 ?
Tm2 O3 Co 84.5(13) 1_555 1_455 ?
Tm2 O3 W 77.1(10) 1_555 2_646 ?
Tm2 O3 O1 127.0(14) 1_555 2_546 ?
Tm2 O3 O2 154.7(14) 1_555 1_445 ?
Tm2 O3 O5 106.4(11) 1_555 1_455 ?
Tm2 O3 O6 66.6(10) 1_555 1_455 ?
Tm2 O3 O6 50.3(10) 1_555 2_645 ?
Tm2 O3 Tm1 111.9(8) 2_545 2_546 ?
Tm2 O3 Na2 111.9(8) 2_545 2_546 ?
Tm2 O3 Co 123.7(17) 2_545 1_455 ?
Tm2 O3 W 92.4(11) 2_545 2_646 ?
Tm2 O3 O1 92.5(13) 2_545 2_546 ?
Tm2 O3 O2 58.2(11) 2_545 1_445 ?
Tm2 O3 O4 133.8(14) 2_545 2_556 ?
Tm2 O3 O5 154.3(12) 2_545 1_455 ?
Tm2 O3 O6 82.1(13) 2_545 1_455 ?
Tm2 O3 O6 69.6(10) 2_545 2_645 ?
Tm1 O3 Co 86.9(13) 2_546 1_455 ?
Tm1 O3 W 92.2(8) 2_546 2_646 ?
Tm1 O3 O1 62.8(10) 2_546 2_546 ?
Tm1 O3 O2 53.9(9) 2_546 1_445 ?
Tm1 O3 O4 111.9(11) 2_546 2_556 ?
Tm1 O3 O5 48.3(8) 2_546 1_455 ?
Tm1 O3 O6 124.5(11) 2_546 1_455 ?
Tm1 O3 O6 131.3(10) 2_546 2_645 ?
Na2 O3 Co 86.9(13) 2_546 1_455 ?
Na2 O3 W 92.2(8) 2_546 2_646 ?
Na2 O3 O1 62.8(10) 2_546 2_546 ?
Na2 O3 O2 53.9(9) 2_546 1_445 ?
Na2 O3 O4 111.9(11) 2_546 2_556 ?
Na2 O3 O5 48.3(8) 2_546 1_455 ?
Na2 O3 O6 124.5(11) 2_546 1_455 ?
Na2 O3 O6 131.3(10) 2_546 2_645 ?
Co O3 W 141.2(17) 1_455 2_646 ?
Co O3 O1 48.6(14) 1_455 2_546 ?
Co O3 O2 111.4(19) 1_455 1_445 ?
Co O3 O4 46.2(13) 1_455 2_556 ?
Co O3 O5 49.9(12) 1_455 1_455 ?
Co O3 O6 46.8(12) 1_455 1_455 ?
Co O3 O6 134.9(17) 1_455 2_645 ?
W O3 O1 154.5(15) 2_646 2_546 ?
W O3 O2 98.9(12) 2_646 1_445 ?
W O3 O4 99.8(13) 2_646 2_556 ?
W O3 O5 103.3(12) 2_646 1_455 ?
W O3 O6 142.3(14) 2_646 1_455 ?
O1 O3 O2 63.1(12) 2_546 1_445 ?
O1 O3 O4 94.7(14) 2_546 2_556 ?
O1 O3 O5 64.8(12) 2_546 1_455 ?
O1 O3 O6 63.2(12) 2_546 1_455 ?
O1 O3 O6 159.9(15) 2_546 2_645 ?
O2 O3 O4 157.0(16) 1_445 2_556 ?
O2 O3 O5 98.8(13) 1_445 1_455 ?
O2 O3 O6 109.3(15) 1_445 1_455 ?
O2 O3 O6 111.1(13) 1_445 2_645 ?
O4 O3 O5 63.7(10) 2_556 1_455 ?
O4 O3 O6 61.3(11) 2_556 1_455 ?
O4 O3 O6 91.8(13) 2_556 2_645 ?
O5 O3 O6 96.7(11) 1_455 1_455 ?
O5 O3 O6 134.6(13) 1_455 2_645 ?
O6 O3 O6 104.2(13) 1_455 2_645 ?
Na1 O4 Na1 97.0(11) 1_556 2_546 ?
Na1 O4 Tm2 97.0(11) 1_556 2_546 ?
Na1 O4 Tm1 150.8(9) 1_556 2_546 ?
Na1 O4 Na2 150.8(9) 1_556 2_546 ?
Na1 O4 Co 77.3(12) 1_556 2_646 ?
Na1 O4 W 81.5(10) 1_556 1_455 ?
Na1 O4 O1 154.3(13) 1_556 1_445 ?
Na1 O4 O2 123.7(13) 1_556 2_546 ?
Na1 O4 O2 52.1(10) 1_556 2_646 ?
Na1 O4 O3 105.1(11) 1_556 2_546 ?
Na1 O4 O5 106.7(10) 1_556 1_455 ?
Na1 O4 O5 114.5(10) 1_556 2_646 ?
Na1 O4 O6 65.1(10) 1_556 1_456 ?
Na1 O4 O6 48.7(9) 1_556 2_646 ?
Na1 O4 Tm2 97.0(11) 2_546 1_556 ?
Na1 O4 Tm1 111.5(9) 2_546 2_546 ?
Na1 O4 Na2 111.5(9) 2_546 2_546 ?
Na1 O4 Co 96.3(12) 2_546 2_646 ?
Na1 O4 W 124.1(11) 2_546 1_455 ?
Na1 O4 O1 57.3(11) 2_546 1_445 ?
Na1 O4 O2 90.4(13) 2_546 2_546 ?
Na1 O4 O2 126.6(14) 2_546 2_646 ?
Na1 O4 O3 61.3(11) 2_546 2_546 ?
Na1 O4 O5 153.2(13) 2_546 1_455 ?
Na1 O4 O5 114.5(12) 2_546 2_646 ?
Na1 O4 O6 85.8(13) 2_546 1_456 ?
Na1 O4 O6 70.7(11) 2_546 2_646 ?
Tm2 O4 Tm2 97.0(11) 1_556 2_546 ?
Tm2 O4 Tm1 150.8(9) 1_556 2_546 ?
Tm2 O4 Na2 150.8(9) 1_556 2_546 ?
Tm2 O4 Co 77.3(12) 1_556 2_646 ?
Tm2 O4 W 81.5(10) 1_556 1_455 ?
Tm2 O4 O1 154.3(13) 1_556 1_445 ?
Tm2 O4 O2 123.7(13) 1_556 2_546 ?
Tm2 O4 O2 52.1(10) 1_556 2_646 ?
Tm2 O4 O3 105.1(11) 1_556 2_546 ?
Tm2 O4 O5 106.7(10) 1_556 1_455 ?
Tm2 O4 O5 114.5(10) 1_556 2_646 ?
Tm2 O4 O6 65.1(10) 1_556 1_456 ?
Tm2 O4 O6 48.7(9) 1_556 2_646 ?
Tm2 O4 Tm1 111.5(9) 2_546 2_546 ?
Tm2 O4 Na2 111.5(9) 2_546 2_546 ?
Tm2 O4 Co 96.3(12) 2_546 2_646 ?
Tm2 O4 W 124.1(11) 2_546 1_455 ?
Tm2 O4 O1 57.3(11) 2_546 1_445 ?
Tm2 O4 O2 90.4(13) 2_546 2_546 ?
Tm2 O4 O2 126.6(14) 2_546 2_646 ?
Tm2 O4 O3 61.3(11) 2_546 2_546 ?
Tm2 O4 O5 153.2(13) 2_546 1_455 ?
Tm2 O4 O5 114.5(12) 2_546 2_646 ?
Tm2 O4 O6 85.8(13) 2_546 1_456 ?
Tm2 O4 O6 70.7(11) 2_546 2_646 ?
Tm1 O4 Co 92.9(10) 2_546 2_646 ?
Tm1 O4 W 87.4(8) 2_546 1_455 ?
Tm1 O4 O1 54.7(9) 2_546 1_445 ?
Tm1 O4 O2 64.4(10) 2_546 2_546 ?
Tm1 O4 O2 103.0(10) 2_546 2_646 ?
Tm1 O4 O3 84.2(10) 2_546 2_546 ?
Tm1 O4 O5 47.6(8) 2_546 1_455 ?
Tm1 O4 O5 48.1(7) 2_546 2_646 ?
Tm1 O4 O6 121.4(11) 2_546 1_456 ?
Tm1 O4 O6 135.0(9) 2_546 2_646 ?
Na2 O4 Co 92.9(10) 2_546 2_646 ?
Na2 O4 W 87.4(8) 2_546 1_455 ?
Na2 O4 O1 54.7(9) 2_546 1_445 ?
Na2 O4 O2 64.4(10) 2_546 2_546 ?
Na2 O4 O2 103.0(10) 2_546 2_646 ?
Na2 O4 O3 84.2(10) 2_546 2_546 ?
Na2 O4 O5 47.6(8) 2_546 1_455 ?
Na2 O4 O5 48.1(7) 2_546 2_646 ?
Na2 O4 O6 121.4(11) 2_546 1_456 ?
Na2 O4 O6 135.0(9) 2_546 2_646 ?
Co O4 W 136.4(15) 2_646 1_455 ?
Co O4 O1 104.4(14) 2_646 1_445 ?
Co O4 O2 157.1(16) 2_646 2_546 ?
Co O4 O5 101.0(14) 2_646 1_455 ?
Co O4 O5 45.1(10) 2_646 2_646 ?
Co O4 O6 142.3(17) 2_646 1_456 ?
W O4 O1 110.9(13) 1_455 1_445 ?
W O4 O2 50.0(11) 1_455 2_546 ?
W O4 O2 96.2(12) 1_455 2_646 ?
W O4 O3 171.4(14) 1_455 2_546 ?
W O4 O5 50.0(9) 1_455 1_455 ?
W O4 O5 116.5(12) 1_455 2_646 ?
W O4 O6 130.3(13) 1_455 2_646 ?
O1 O4 O2 61.3(12) 1_445 2_546 ?
O1 O4 O2 142.3(15) 1_445 2_646 ?
O1 O4 O3 65.4(12) 1_445 2_546 ?
O1 O4 O5 98.2(13) 1_445 1_455 ?
O1 O4 O5 80.9(11) 1_445 2_646 ?
O1 O4 O6 108.1(15) 1_445 1_456 ?
O1 O4 O6 115.1(13) 1_445 2_646 ?
O2 O4 O2 142.1(15) 2_546 2_646 ?
O2 O4 O3 126.7(16) 2_546 2_546 ?
O2 O4 O5 66.1(11) 2_546 1_455 ?
O2 O4 O5 112.4(14) 2_546 2_646 ?
O2 O4 O6 59.8(12) 2_546 1_456 ?
O2 O4 O6 156.4(15) 2_546 2_646 ?
O2 O4 O3 83.9(12) 2_646 2_546 ?
O2 O4 O5 79.1(11) 2_646 1_455 ?
O2 O4 O5 63.3(10) 2_646 2_646 ?
O2 O4 O6 109.6(13) 2_646 1_456 ?
O2 O4 O6 56.1(10) 2_646 2_646 ?
O3 O4 O5 121.8(13) 2_546 1_455 ?
O3 O4 O5 55.9(9) 2_546 2_646 ?
O3 O4 O6 145.1(16) 2_546 1_456 ?
O3 O4 O6 56.6(10) 2_546 2_646 ?
O5 O4 O5 66.8(10) 1_455 2_646 ?
O5 O4 O6 92.7(11) 1_455 1_456 ?
O5 O4 O6 135.2(13) 1_455 2_646 ?
O5 O4 O6 159.0(14) 2_646 1_456 ?
O5 O4 O6 88.8(10) 2_646 2_646 ?
O6 O4 O6 103.5(13) 1_456 2_646 ?
Tm1 O5 Tm1 123.5(9) 1_655 2_646 ?
Tm1 O5 Na2 123.5(9) 1_655 2_646 ?
Tm1 O5 Co 101.4(8) 1_655 1_555 ?
Tm1 O5 W 99.2(7) 1_655 1_555 ?
Tm1 O5 O1 141.9(12) 1_655 2_646 ?
Tm1 O5 O2 141.0(12) 1_655 2_646 ?
Tm1 O5 O3 93.4(10) 1_655 1_655 ?
Tm1 O5 O4 93.1(10) 1_655 1_655 ?
Tm1 O5 O4 57.4(8) 1_655 2_656 ?
Tm1 O5 Na2 123.5(9) 2_646 1_655 ?
Tm1 O5 Co 95.1(12) 2_646 1_555 ?
Tm1 O5 W 94.3(8) 2_646 1_555 ?
Tm1 O5 O1 62.9(10) 2_646 2_646 ?
Tm1 O5 O2 63.3(10) 2_646 2_646 ?
Tm1 O5 O3 62.6(9) 2_646 1_655 ?
Tm1 O5 O4 61.2(9) 2_646 1_655 ?
Tm1 O5 O4 122.8(12) 2_646 2_656 ?
Na2 O5 Na2 123.5(9) 1_655 2_646 ?
Na2 O5 Co 101.4(8) 1_655 1_555 ?
Na2 O5 W 99.2(7) 1_655 1_555 ?
Na2 O5 O1 141.9(12) 1_655 2_646 ?
Na2 O5 O2 141.0(12) 1_655 2_646 ?
Na2 O5 O3 93.4(10) 1_655 1_655 ?
Na2 O5 O4 93.1(10) 1_655 1_655 ?
Na2 O5 O4 57.4(8) 1_655 2_656 ?
Na2 O5 Co 95.1(12) 2_646 1_555 ?
Na2 O5 W 94.3(8) 2_646 1_555 ?
Na2 O5 O1 62.9(10) 2_646 2_646 ?
Na2 O5 O2 63.3(10) 2_646 2_646 ?
Na2 O5 O3 62.6(9) 2_646 1_655 ?
Na2 O5 O4 61.2(9) 2_646 1_655 ?
Na2 O5 O4 122.8(12) 2_646 2_656 ?
Co O5 W 147.4(7) 1_555 1_555 ?
Co O5 O2 116.8(12) 1_555 2_646 ?
Co O5 O3 45.2(10) 1_555 1_655 ?
Co O5 O4 156.3(12) 1_555 1_655 ?
W O5 O1 118.4(12) 1_555 2_646 ?
W O5 O3 156.8(10) 1_555 1_655 ?
W O5 O4 142.5(10) 1_555 2_656 ?
O1 O5 O2 77.1(12) 2_646 2_646 ?
O1 O5 O3 53.9(10) 2_646 1_655 ?
O1 O5 O4 117.4(13) 2_646 1_655 ?
O1 O5 O4 86.8(12) 2_646 2_656 ?
O2 O5 O3 118.6(13) 2_646 1_655 ?
O2 O5 O4 54.3(10) 2_646 1_655 ?
O2 O5 O4 157.3(14) 2_646 2_656 ?
O3 O5 O4 115.9(11) 1_655 1_655 ?
O3 O5 O4 60.4(10) 1_655 2_656 ?
O4 O5 O4 148.3(12) 1_655 2_656 ?
Na1 O6 Na1 157.7(12) 1_555 1_655 ?
Na1 O6 Na1 113.3(12) 1_555 2_655 ?
Na1 O6 Tm2 157.7(12) 1_555 1_655 ?
Na1 O6 Tm2 113.3(12) 1_555 2_655 ?
Na1 O6 Co 96.3(10) 1_555 1_555 ?
Na1 O6 W 106.2(10) 1_555 1_554 ?
Na1 O6 O1 83.4(11) 1_555 1_554 ?
Na1 O6 O1 55.9(10) 1_555 2_646 ?
Na1 O6 O2 80.0(11) 1_555 1_555 ?
Na1 O6 O2 58.8(10) 1_555 2_645 ?
Na1 O6 O3 104.4(13) 1_555 1_655 ?
Na1 O6 O3 149.8(15) 1_555 2_655 ?
Na1 O6 O4 108.7(13) 1_555 1_654 ?
Na1 O6 O4 140.6(14) 1_555 2_656 ?
Na1 O6 Na1 88.0(10) 1_655 2_655 ?
Na1 O6 Tm2 157.7(12) 1_655 1_555 ?
Na1 O6 Tm2 88.0(10) 1_655 2_655 ?
Na1 O6 Co 76.0(8) 1_655 1_555 ?
Na1 O6 W 79.0(8) 1_655 1_554 ?
Na1 O6 O1 115.0(12) 1_655 1_554 ?
Na1 O6 O1 108.4(12) 1_655 2_646 ?
Na1 O6 O2 107.3(12) 1_655 1_555 ?
Na1 O6 O2 116.5(12) 1_655 2_645 ?
Na1 O6 O3 55.3(9) 1_655 1_655 ?
Na1 O6 O3 46.7(8) 1_655 2_655 ?
Na1 O6 O4 58.6(10) 1_655 1_654 ?
Na1 O6 Tm2 113.3(12) 2_655 1_555 ?
Na1 O6 Tm2 88.0(10) 2_655 1_655 ?
Na1 O6 Co 90.8(13) 2_655 1_555 ?
Na1 O6 W 90.4(10) 2_655 1_554 ?
Na1 O6 O1 58.3(11) 2_655 1_554 ?
Na1 O6 O1 120.6(14) 2_655 2_646 ?
Na1 O6 O2 59.3(11) 2_655 1_555 ?
Na1 O6 O2 121.6(14) 2_655 2_645 ?
Na1 O6 O3 125.3(14) 2_655 1_655 ?
Na1 O6 O3 60.8(11) 2_655 2_655 ?
Na1 O6 O4 127.0(14) 2_655 1_654 ?
Na1 O6 O4 63.6(11) 2_655 2_656 ?
Tm2 O6 Tm2 157.7(12) 1_555 1_655 ?
Tm2 O6 Tm2 113.3(12) 1_555 2_655 ?
Tm2 O6 Co 96.3(10) 1_555 1_555 ?
Tm2 O6 W 106.2(10) 1_555 1_554 ?
Tm2 O6 O1 83.4(11) 1_555 1_554 ?
Tm2 O6 O1 55.9(10) 1_555 2_646 ?
Tm2 O6 O2 80.0(11) 1_555 1_555 ?
Tm2 O6 O2 58.8(10) 1_555 2_645 ?
Tm2 O6 O3 104.4(13) 1_555 1_655 ?
Tm2 O6 O3 149.8(15) 1_555 2_655 ?
Tm2 O6 O4 108.7(13) 1_555 1_654 ?
Tm2 O6 O4 140.6(14) 1_555 2_656 ?
Tm2 O6 Tm2 88.0(10) 1_655 2_655 ?
Tm2 O6 Co 76.0(8) 1_655 1_555 ?
Tm2 O6 W 79.0(8) 1_655 1_554 ?
Tm2 O6 O1 115.0(12) 1_655 1_554 ?
Tm2 O6 O1 108.4(12) 1_655 2_646 ?
Tm2 O6 O2 107.3(12) 1_655 1_555 ?
Tm2 O6 O2 116.5(12) 1_655 2_645 ?
Tm2 O6 O3 55.3(9) 1_655 1_655 ?
Tm2 O6 O3 46.7(8) 1_655 2_655 ?
Tm2 O6 O4 58.6(10) 1_655 1_654 ?
Tm2 O6 Co 90.8(13) 2_655 1_555 ?
Tm2 O6 W 90.4(10) 2_655 1_554 ?
Tm2 O6 O1 58.3(11) 2_655 1_554 ?
Tm2 O6 O1 120.6(14) 2_655 2_646 ?
Tm2 O6 O2 59.3(11) 2_655 1_555 ?
Tm2 O6 O2 121.6(14) 2_655 2_645 ?
Tm2 O6 O3 125.3(14) 2_655 1_655 ?
Tm2 O6 O3 60.8(11) 2_655 2_655 ?
Tm2 O6 O4 127.0(14) 2_655 1_654 ?
Tm2 O6 O4 63.6(11) 2_655 2_656 ?
Co O6 W 154.9(8) 1_555 1_554 ?
Co O6 O1 145.0(15) 1_555 1_554 ?
Co O6 O2 46.2(10) 1_555 1_555 ?
Co O6 O2 144.2(14) 1_555 2_645 ?
Co O6 O3 45.9(11) 1_555 1_655 ?
Co O6 O3 112.9(12) 1_555 2_655 ?
Co O6 O4 115.4(13) 1_555 1_654 ?
Co O6 O4 46.7(10) 1_555 2_656 ?
W O6 O1 51.3(10) 1_554 1_554 ?
W O6 O1 147.8(14) 1_554 2_646 ?
W O6 O2 148.1(14) 1_554 1_555 ?
W O6 O2 49.9(10) 1_554 2_645 ?
W O6 O3 115.8(11) 1_554 1_655 ?
W O6 O3 47.5(10) 1_554 2_655 ?
W O6 O4 47.0(10) 1_554 1_654 ?
W O6 O4 112.9(11) 1_554 2_656 ?
O1 O6 O1 136.4(16) 1_554 2_646 ?
O1 O6 O2 100.0(14) 1_554 1_555 ?
O1 O6 O2 63.4(11) 1_554 2_645 ?
O1 O6 O3 166.9(16) 1_554 1_655 ?
O1 O6 O3 68.3(12) 1_554 2_655 ?
O1 O6 O4 97.5(14) 1_554 1_654 ?
O1 O6 O4 118.1(14) 1_554 2_656 ?
O1 O6 O2 61.3(11) 2_646 1_555 ?
O1 O6 O2 101.5(14) 2_646 2_645 ?
O1 O6 O3 55.1(11) 2_646 1_655 ?
O1 O6 O3 154.2(15) 2_646 2_655 ?
O1 O6 O4 109.1(14) 2_646 1_654 ?
O1 O6 O4 90.5(13) 2_646 2_656 ?
O2 O6 O2 136.1(16) 1_555 2_645 ?
O2 O6 O3 91.9(13) 1_555 1_655 ?
O2 O6 O3 114.2(14) 1_555 2_655 ?
O2 O6 O4 161.3(16) 1_555 1_654 ?
O2 O6 O4 64.7(11) 1_555 2_656 ?
O2 O6 O3 111.3(14) 2_645 1_655 ?
O2 O6 O3 97.4(14) 2_645 2_655 ?
O2 O6 O4 59.1(12) 2_645 1_654 ?
O2 O6 O4 159.1(15) 2_645 2_656 ?
O3 O6 O3 101.7(12) 1_655 2_655 ?
O3 O6 O4 70.1(11) 1_655 1_654 ?
O3 O6 O4 62.1(11) 1_655 2_656 ?
O3 O6 O4 66.6(12) 2_655 1_654 ?
O3 O6 O4 66.5(10) 2_655 2_656 ?
O4 O6 O4 101.0(12) 1_654 2_656 ?

loop_
_geom_bond_atom_site_label_1
_geom_bond_atom_site_label_2
_geom_bond_distance
_geom_bond_site_symmetry_2
_geom_bond_publ_flag
Na1 Co 3.108(17) 1_455 ?
Na1 Co 3.350(17) 1_555 ?
Na1 Co 3.06(2) 2_645 ?
Na1 W 3.135(15) 1_454 ?
Na1 W 3.478(15) 1_554 ?
Na1 W 2.950(11) 2_646 ?
Na1 O1 3.46(3) 1_554 ?
Na1 O1 2.46(3) 2_646 ?
Na1 O2 3.38(3) 1_555 ?
Na1 O2 2.53(3) 2_645 ?
Na1 O3 2.62(3) 1_555 ?
Na1 O3 2.27(2) 2_555 ?
Na1 O4 2.75(3) 1_554 ?
Na1 O4 2.10(2) 2_556 ?
Na1 O6 2.92(2) 1_455 ?
Na1 O6 2.50(2) 1_555 ?
Na1 O6 2.31(3) 2_645 ?
Na1 O6 3.29(3) 2_655 ?
Tm2 Co 3.108(17) 1_455 ?
Tm2 Co 3.350(17) 1_555 ?
Tm2 Co 3.06(2) 2_645 ?
Tm2 W 3.135(15) 1_454 ?
Tm2 W 3.478(15) 1_554 ?
Tm2 W 2.950(11) 2_646 ?
Tm2 O1 3.46(3) 1_554 ?
Tm2 O1 2.46(3) 2_646 ?
Tm2 O2 3.38(3) 1_555 ?
Tm2 O2 2.53(3) 2_645 ?
Tm2 O3 2.62(3) 1_555 ?
Tm2 O3 2.27(2) 2_555 ?
Tm2 O4 2.75(3) 1_554 ?
Tm2 O4 2.10(2) 2_556 ?
Tm2 O6 2.92(2) 1_455 ?
Tm2 O6 2.50(2) 1_555 ?
Tm2 O6 2.31(3) 2_645 ?
Tm2 O6 3.29(3) 2_655 ?
Tm1 Co 3.390(8) 1_455 ?
Tm1 Co 3.337(8) 1_555 ?
Tm1 Co 3.16(2) 2_656 ?
Tm1 W 3.375(4) 1_455 ?
Tm1 W 3.368(4) 1_555 ?
Tm1 W 3.173(5) 2_656 ?
Tm1 O1 2.66(2) 1_555 ?
Tm1 O1 2.51(2) 2_646 ?
Tm1 O2 2.78(2) 1_555 ?
Tm1 O2 2.47(2) 2_646 ?
Tm1 O3 2.592(18) 2_556 ?
Tm1 O4 2.585(18) 2_556 ?
Tm1 O5 2.28(2) 1_455 ?
Tm1 O5 3.21(2) 1_555 ?
Tm1 O5 3.48(2) 2_646 ?
Tm1 O5 2.18(2) 2_656 ?
Na2 Co 3.390(8) 1_455 ?
Na2 Co 3.337(8) 1_555 ?
Na2 Co 3.16(2) 2_656 ?
Na2 W 3.375(4) 1_455 ?
Na2 W 3.368(4) 1_555 ?
Na2 W 3.173(5) 2_656 ?
Na2 O1 2.66(2) 1_555 ?
Na2 O1 2.51(2) 2_646 ?
Na2 O2 2.78(2) 1_555 ?
Na2 O2 2.47(2) 2_646 ?
Na2 O3 2.592(18) 2_556 ?
Na2 O4 2.585(18) 2_556 ?
Na2 O5 2.28(2) 1_455 ?
Na2 O5 3.21(2) 1_555 ?
Na2 O5 3.48(2) 2_646 ?
Na2 O5 2.18(2) 2_656 ?
Co Na1 3.350(17) 1_555 ?
Co Na1 3.108(17) 1_655 ?
Co Na1 3.06(2) 2_655 ?
Co Tm2 3.350(17) 1_555 ?
Co Tm2 3.108(17) 1_655 ?
Co Tm2 3.06(2) 2_655 ?
Co Tm1 3.337(8) 1_555 ?
Co Tm1 3.390(8) 1_655 ?
Co Tm1 3.16(2) 2_646 ?
Co Na2 3.337(8) 1_555 ?
Co Na2 3.390(8) 1_655 ?
Co Na2 3.16(2) 2_646 ?
Co O1 1.91(3) 2_646 ?
Co O2 1.99(3) 1_555 ?
Co O3 1.94(3) 1_655 ?
Co O4 2.07(3) 2_656 ?
Co O5 2.096(18) 1_555 ?
Co O6 1.974(17) 1_555 ?
W Na1 3.478(15) 1_556 ?
W Na1 3.135(15) 1_656 ?
W Na1 2.950(11) 2_656 ?
W Tm2 3.478(15) 1_556 ?
W Tm2 3.135(15) 1_656 ?
W Tm2 2.950(11) 2_656 ?
W Tm1 3.368(4) 1_555 ?
W Tm1 3.375(4) 1_655 ?
W Tm1 3.173(5) 2_646 ?
W Na2 3.368(4) 1_555 ?
W Na2 3.375(4) 1_655 ?
W Na2 3.173(5) 2_646 ?
W O1 2.11(2) 1_555 ?
W O2 2.03(2) 2_646 ?
W O3 2.06(3) 2_656 ?
W O4 1.96(2) 1_655 ?
W O5 2.147(16) 1_555 ?
W O6 1.820(16) 1_556 ?
O1 Na1 3.46(3) 1_556 ?
O1 Na1 2.46(3) 2_656 ?
O1 Tm2 3.46(3) 1_556 ?
O1 Tm2 2.46(3) 2_656 ?
O1 Tm1 2.66(2) 1_555 ?
O1 Tm1 2.51(2) 2_656 ?
O1 Na2 2.66(2) 1_555 ?
O1 Na2 2.51(2) 2_656 ?
O1 Co 1.91(3) 2_656 ?
O1 W 2.11(2) 1_555 ?
O1 O2 2.81(3) 2_646 ?
O1 O2 2.80(3) 2_656 ?
O1 O3 2.52(3) 2_556 ?
O1 O3 3.09(3) 2_656 ?
O1 O4 2.85(3) 1_665 ?
O1 O5 3.19(3) 1_555 ?
O1 O5 2.82(3) 2_656 ?
O1 O6 2.70(3) 1_556 ?
O1 O6 2.74(3) 2_656 ?
O2 Na1 3.38(3) 1_555 ?
O2 Na1 2.53(3) 2_655 ?
O2 Tm2 3.38(3) 1_555 ?
O2 Tm2 2.53(3) 2_655 ?
O2 Tm1 2.78(2) 1_555 ?
O2 Tm1 2.47(2) 2_656 ?
O2 Na2 2.78(2) 1_555 ?
O2 Na2 2.47(2) 2_656 ?
O2 Co 1.99(3) 1_555 ?
O2 W 2.03(2) 2_656 ?
O2 O1 2.80(3) 2_646 ?
O2 O1 2.81(3) 2_656 ?
O2 O3 2.83(3) 1_665 ?
O2 O4 2.63(3) 2_556 ?
O2 O4 3.00(3) 2_656 ?
O2 O5 3.12(3) 1_555 ?
O2 O5 2.96(3) 2_656 ?
O2 O6 2.75(3) 1_555 ?
O2 O6 2.65(3) 2_655 ?
O3 Na1 2.62(3) 1_555 ?
O3 Na1 2.27(2) 2_545 ?
O3 Tm2 2.62(3) 1_555 ?
O3 Tm2 2.27(2) 2_545 ?
O3 Tm1 2.592(18) 2_546 ?
O3 Na2 2.592(18) 2_546 ?
O3 Co 1.94(3) 1_455 ?
O3 W 2.06(3) 2_646 ?
O3 O1 2.52(3) 2_546 ?
O3 O1 3.09(3) 2_646 ?
O3 O2 2.83(3) 1_445 ?
O3 O4 3.10(2) 1_554 ?
O3 O4 3.01(3) 2_546 ?
O3 O4 2.87(3) 2_556 ?
O3 O5 2.73(2) 1_455 ?
O3 O5 3.00(3) 2_646 ?
O3 O6 2.71(3) 1_455 ?
O3 O6 2.80(3) 2_645 ?
O4 Na1 2.75(3) 1_556 ?
O4 Na1 2.10(2) 2_546 ?
O4 Tm2 2.75(3) 1_556 ?
O4 Tm2 2.10(2) 2_546 ?
O4 Tm1 2.585(18) 2_546 ?
O4 Na2 2.585(18) 2_546 ?
O4 Co 2.07(3) 2_646 ?
O4 W 1.96(2) 1_455 ?
O4 O1 2.85(3) 1_445 ?
O4 O2 2.63(3) 2_546 ?
O4 O2 3.00(3) 2_646 ?
O4 O3 3.10(2) 1_556 ?
O4 O3 2.87(3) 2_546 ?
O4 O3 3.01(3) 2_556 ?
O4 O5 2.79(3) 1_455 ?
O4 O5 2.96(3) 2_646 ?
O4 O6 2.68(3) 1_456 ?
O4 O6 2.84(3) 2_646 ?
O5 Tm1 3.21(2) 1_555 ?
O5 Tm1 2.28(2) 1_655 ?
O5 Tm1 2.18(2) 2_646 ?
O5 Tm1 3.48(2) 2_656 ?
O5 Na2 3.21(2) 1_555 ?
O5 Na2 2.28(2) 1_655 ?
O5 Na2 2.18(2) 2_646 ?
O5 Na2 3.48(2) 2_656 ?
O5 Co 2.096(18) 1_555 ?
O5 W 2.147(16) 1_555 ?
O5 O1 3.19(3) 1_555 ?
O5 O1 2.82(3) 2_646 ?
O5 O2 3.12(3) 1_555 ?
O5 O2 2.96(3) 2_646 ?
O5 O3 2.73(2) 1_655 ?
O5 O3 3.00(3) 2_656 ?
O5 O4 2.79(3) 1_655 ?
O5 O4 2.96(3) 2_656 ?
O5 O5 3.17(3) 2_746 ?
O5 O5 3.17(3) 2_756 ?
O6 Na1 2.50(2) 1_555 ?
O6 Na1 2.92(2) 1_655 ?
O6 Na1 3.29(3) 2_645 ?
O6 Na1 2.31(3) 2_655 ?
O6 Tm2 2.50(2) 1_555 ?
O6 Tm2 2.92(2) 1_655 ?
O6 Tm2 3.29(3) 2_645 ?
O6 Tm2 2.31(3) 2_655 ?
O6 Co 1.974(17) 1_555 ?
O6 W 1.820(16) 1_554 ?
O6 O1 2.70(3) 1_554 ?
O6 O1 2.74(3) 2_646 ?
O6 O2 2.75(3) 1_555 ?
O6 O2 2.65(3) 2_645 ?
O6 O3 2.71(3) 1_655 ?
O6 O3 2.80(3) 2_655 ?
O6 O4 2.68(3) 1_654 ?
O6 O4 2.84(3) 2_656 ?
O6 O6 3.39(3) 2_645 ?
O6 O6 3.39(3) 2_655 ?
